data_8107638
loop_
_publ_author_name
'Onwudiwe, Damian C.'
'Strydom, Christien A.'
'Hosten, Eric C.'

_publ_section_title
;
 Redetermination of the crystal structure of
 bis(N-methyl-N-phenyldithiocarbamato- \k2S,S&#x2019;)copper(II),
 C16H16CuN2S4
;
_journal_issue 1
_journal_name_full 'Zeitschrift f\"ur Kristallographie - New Crystal Structures'
_journal_page_first 17
_journal_page_last 18
_journal_paper_doi 10.1515/ncrs-2014-0225
_journal_volume 230
_journal_year 2015
_chemical_formula_sum 'C16 H16 Cu N2 S4'
_chemical_formula_weight 428.10
_space_group_IT_number 14
_space_group_name_Hall '-P 2yn'
_space_group_name_H-M_alt 'P 1 21/n 1'
_symmetry_cell_setting monoclinic
_symmetry_Int_Tables_number 14
_symmetry_space_group_name_Hall '-P 2yn'
_symmetry_space_group_name_H-M 'P 1 21/n 1'
_cell_angle_alpha 90.
_cell_angle_beta 97.2900(10)
_cell_angle_gamma 90.
_cell_formula_units_Z 2
_cell_length_a 7.6067(2)
_cell_length_b 6.5835(2)
_cell_length_c 18.5042(5)
_cell_volume 919.18(4)
_diffrn_ambient_temperature 200
_diffrn_radiation_probe x-ray
_diffrn_radiation_type MoK\a
_diffrn_radiation_wavelength 0.71073
_exptl_absorpt_coefficient_mu 1.641
_exptl_crystal_density_diffrn 1.547
_exptl_crystal_density_method 'Not Measured'
_exptl_crystal_F_000 438
_refine_ls_number_parameters 107
_refine_ls_number_reflns 2012
_refine_ls_R_factor_gt 0.0243
_refine_ls_wR_factor_gt 0.0626
_cod_data_source_file Z-2015-17.cif
_cod_data_source_block 1
_cod_original_sg_symbol_H-M 'P 21/n'
_cod_database_code 8107638

loop_
_space_group_symop_id
_space_group_symop_operation_xyz
1 x,y,z
2 1/2-x,1/2+y,1/2-z
3 -x,-y,-z
4 1/2+x,1/2-y,1/2+z

loop_
_atom_site_aniso_label
_atom_site_aniso_U_11
_atom_site_aniso_U_22
_atom_site_aniso_U_33
_atom_site_aniso_U_23
_atom_site_aniso_U_13
_atom_site_aniso_U_12
Cu1 0.0308(2) 0.0258(2) 0.0294(2) 0.0022(1) 0.0143(1) -0.0004(1)
S1 0.0465(3) 0.0237(2) 0.0487(3) 0.0101(2) 0.0303(2) 0.0070(2)
S2 0.0377(2) 0.0231(2) 0.0294(2) 0.0029(2) 0.0146(2) -0.0037(2)
N1 0.0278(7) 0.0200(6) 0.0294(7) 0.0021(5) 0.0093(5) -0.0005(5)
C1 0.0287(8) 0.0216(7) 0.0232(7) 0.0007(6) 0.0060(6) -0.0040(6)
C2 0.0450(10) 0.0246(9) 0.0520(10) 0.0081(8) 0.0211(9) 0.0098(8)
C11 0.0241(7) 0.0202(7) 0.0295(8) 0.0006(6) 0.0114(6) 0.0023(6)
C12 0.0286(8) 0.0316(9) 0.0315(8) 0.0014(7) 0.0059(7) 0.0005(7)
C13 0.0390(10) 0.0390(10) 0.0311(9) 0.0091(8) 0.0129(7) 0.0095(8)
C14 0.0430(10) 0.0290(9) 0.0500(10) 0.0092(8) 0.0277(9) 0.0037(8)
C15 0.0380(10) 0.0320(10) 0.0530(10) -0.0053(8) 0.0192(9) -0.0107(8)
C16 0.0332(9) 0.0327(9) 0.0335(9) -0.0048(7) 0.0109(7) -0.0060(7)

loop_
_atom_site_label
_atom_site_type_symbol
_atom_site_thermal_displace_type
_atom_site_fract_x
_atom_site_fract_y
_atom_site_fract_z
_atom_site_occupancy
_atom_site_U_iso_or_equiv
_atom_site_calc_flag
_atom_site_refinement_flags
_atom_site_disorder_assembly
_atom_site_disorder_group
Cu1 Cu Uani 0.50000 0.00000 0.00000 1.000 0.0278(1) . . . .
S1 S Uani 0.31794(7) -0.09481(7) 0.08290(3) 1.000 0.0376(2) . . . .
S2 S Uani 0.35693(6) 0.30251(6) 0.02086(2) 1.000 0.0292(1) . . . .
N1 N Uani 0.1228(2) 0.2220(2) 0.11429(7) 1.000 0.0253(4) . . . .
C1 C Uani 0.2488(2) 0.1538(2) 0.07757(8) 1.000 0.0243(4) . . . .
C2 C Uani 0.0521(3) 0.4292(3) 0.10730(10) 1.000 0.0393(6) . . . .
C11 C Uani 0.0400(2) 0.0895(2) 0.16256(9) 1.000 0.0239(4) . . . .
C12 C Uani 0.0911(2) 0.1008(3) 0.23673(9) 1.000 0.0304(5) . . . .
C13 C Uani 0.0085(3) -0.0243(3) 0.28240(10) 1.000 0.0356(6) . . . .
C14 C Uani -0.1236(3) -0.1567(3) 0.25380(10) 1.000 0.0388(6) . . . .
C15 C Uani -0.1755(3) -0.1631(3) 0.17960(10) 1.000 0.0399(6) . . . .
C16 C Uani -0.0936(2) -0.0395(3) 0.13330(10) 1.000 0.0326(5) . . . .
H2A H Uiso 0.12700 0.51210 0.07950 1.000 0.0590 . . . .
H2B H Uiso 0.05090 0.48820 0.15580 1.000 0.0590 . . . .
H2C H Uiso -0.06890 0.42590 0.08170 1.000 0.0590 . . . .
H12 H Uiso 0.18130 0.19270 0.25610 1.000 0.0360 . . . .
H13 H Uiso 0.04280 -0.01910 0.33360 1.000 0.0430 . . . .
H14 H Uiso -0.17870 -0.24330 0.28530 1.000 0.0470 . . . .
H15 H Uiso -0.26770 -0.25250 0.16020 1.000 0.0480 . . . .
H16 H Uiso -0.12870 -0.04340 0.08220 1.000 0.0390 . . . .

loop_
_atom_type_symbol
_atom_type_description
_atom_type_scat_dispersion_real
_atom_type_scat_dispersion_imag
_atom_type_scat_source
C C 0.0033 0.0016 ' International Tables Vol C Tables 4.2.6.8 and 6.1.1.4'
H H 0.0000 0.0000 ' International Tables Vol C Tables 4.2.6.8 and 6.1.1.4'
Cu Cu 0.3201 1.2651 ' International Tables Vol C Tables 4.2.6.8 and 6.1.1.4'
N N 0.0061 0.0033 ' International Tables Vol C Tables 4.2.6.8 and 6.1.1.4'
S S 0.1246 0.1234 ' International Tables Vol C Tables 4.2.6.8 and 6.1.1.4'

loop_
_geom_angle_atom_site_label_1
_geom_angle_atom_site_label_2
_geom_angle_atom_site_label_3
_geom_angle
_geom_angle_site_symmetry_1
_geom_angle_site_symmetry_2
_geom_angle_site_symmetry_3
_geom_angle_publ_flag
S1 Cu1 S2 77.63(2) . . . yes
S1 Cu1 S1 180.00 . . 3_655 yes
S1 Cu1 S2 102.37(2) . . 3_655 yes
S1 Cu1 S2 102.37(2) 3_655 . . yes
S2 Cu1 S2 180.00 . . 3_655 yes
S1 Cu1 S2 77.63(2) 3_655 . 3_655 yes
Cu1 S1 C1 84.74(5) . . . yes
Cu1 S2 C1 83.33(5) . . . yes
C1 N1 C2 123.54(14) . . . yes
C1 N1 C11 120.85(13) . . . yes
C2 N1 C11 115.56(14) . . . yes
S1 C1 S2 114.26(9) . . . yes
S1 C1 N1 122.05(11) . . . yes
S2 C1 N1 123.69(11) . . . yes
N1 C11 C12 119.41(14) . . . yes
N1 C11 C16 118.98(15) . . . yes
C12 C11 C16 121.56(15) . . . no
C11 C12 C13 118.81(16) . . . no
C12 C13 C14 120.29(17) . . . no
C13 C14 C15 120.12(19) . . . no
C14 C15 C16 120.19(19) . . . no
C11 C16 C15 119.01(17) . . . no
N1 C2 H2A 109.00 . . . no
N1 C2 H2B 110.00 . . . no
N1 C2 H2C 109.00 . . . no
H2A C2 H2B 109.00 . . . no
H2A C2 H2C 109.00 . . . no
H2B C2 H2C 110.00 . . . no
C11 C12 H12 121.00 . . . no
C13 C12 H12 121.00 . . . no
C12 C13 H13 120.00 . . . no
C14 C13 H13 120.00 . . . no
C13 C14 H14 120.00 . . . no
C15 C14 H14 120.00 . . . no
C14 C15 H15 120.00 . . . no
C16 C15 H15 120.00 . . . no
C11 C16 H16 120.00 . . . no
C15 C16 H16 121.00 . . . no

loop_
_geom_bond_atom_site_label_1
_geom_bond_atom_site_label_2
_geom_bond_distance
_geom_bond_site_symmetry_1
_geom_bond_site_symmetry_2
_geom_bond_publ_flag
Cu1 S1 2.2803(5) . . yes
Cu1 S2 2.3252(4) . . yes
Cu1 S1 2.2803(5) . 3_655 yes
Cu1 S2 2.3252(4) . 3_655 yes
S1 C1 1.7182(14) . . yes
S2 C1 1.7191(15) . . yes
N1 C1 1.322(2) . . yes
N1 C2 1.466(2) . . yes
N1 C11 1.449(2) . . yes
C11 C12 1.380(2) . . no
C11 C16 1.381(2) . . no
C12 C13 1.386(3) . . no
C13 C14 1.384(3) . . no
C14 C15 1.380(3) . . no
C15 C16 1.386(3) . . no
C2 H2A 0.9800 . . no
C2 H2B 0.9800 . . no
C2 H2C 0.9800 . . no
C12 H12 0.9500 . . no
C13 H13 0.9500 . . no
C14 H14 0.9500 . . no
C15 H15 0.9500 . . no
C16 H16 0.9500 . . no

loop_
_geom_hbond_atom_site_label_D
_geom_hbond_atom_site_label_H
_geom_hbond_atom_site_label_A
_geom_hbond_distance_DH
_geom_hbond_distance_HA
_geom_hbond_distance_DA
_geom_hbond_angle_DHA
_geom_hbond_site_symmetry_A
_geom_hbond_publ_flag
C2 H2A S2 0.9800 2.5700 3.094(2) 113.00 . yes

loop_
_geom_torsion_atom_site_label_1
_geom_torsion_atom_site_label_2
_geom_torsion_atom_site_label_3
_geom_torsion_atom_site_label_4
_geom_torsion
_geom_torsion_site_symmetry_1
_geom_torsion_site_symmetry_2
_geom_torsion_site_symmetry_3
_geom_torsion_site_symmetry_4
_geom_torsion_publ_flag
S2 Cu1 S1 C1 1.38(5) . . . . no
S2 Cu1 S1 C1 -178.62(5) 3_655 . . . no
S1 Cu1 S2 C1 -1.38(5) . . . . no
S1 Cu1 S2 C1 178.62(5) 3_655 . . . no
Cu1 S1 C1 S2 -2.00(8) . . . . no
Cu1 S1 C1 N1 177.91(13) . . . . no
Cu1 S2 C1 S1 1.97(7) . . . . no
Cu1 S2 C1 N1 -177.94(14) . . . . no
C2 N1 C1 S1 -175.70(13) . . . . no
C2 N1 C1 S2 4.2(2) . . . . no
C11 N1 C1 S1 1.6(2) . . . . no
C11 N1 C1 S2 -178.49(12) . . . . no
C1 N1 C11 C12 101.30(18) . . . . no
C1 N1 C11 C16 -81.3(2) . . . . no
C2 N1 C11 C12 -81.19(19) . . . . no
C2 N1 C11 C16 96.19(18) . . . . no
N1 C11 C12 C13 178.84(16) . . . . no
C16 C11 C12 C13 1.5(3) . . . . no
N1 C11 C16 C15 -178.61(16) . . . . no
C12 C11 C16 C15 -1.3(3) . . . . no
C11 C12 C13 C14 -0.5(3) . . . . no
C12 C13 C14 C15 -0.8(3) . . . . no
C13 C14 C15 C16 1.1(3) . . . . no
C14 C15 C16 C11 0.0(3) . . . . no
